data_2010304
loop_
_publ_author_name
'Poto\<c\<n\'ak, I.'
'Dunaj-Jur\<co, M.'
'Pet\<r\'i\<cek, V.'
'\<Cern\'ak, J.'

_publ_section_title
;
 Bis(thiourea-\k<i>S</i>)bis(trichloroacetato-\k<i>O</i>)zinc(II)
 monohydrate
;
_journal_issue 12
_journal_name_full 'Acta Crystallographica Section C'
_journal_page_first 1902
_journal_page_last 1904
_journal_paper_doi 10.1107/S0108270194004063
_journal_volume 50
_journal_year 1994
_chemical_formula_moiety 'C6 H10 Cl6 N4 O5 S2 Zn1'
_chemical_formula_sum 'C6 H10 Cl6 N4 O5 S2 Zn'
_chemical_formula_weight 560.39
_space_group_IT_number 14
_symmetry_cell_setting monoclinic
_symmetry_space_group_name_Hall '-P 2ybc'
_symmetry_space_group_name_H-M 'P 1 21/c 1'
_atom_type_scat_source IntTabIV
_cell_angle_alpha 90.
_cell_angle_beta 102.91(3)
_cell_angle_gamma 90.
_cell_formula_units_Z 4
_cell_length_a 5.972(2)
_cell_length_b 23.103(11)
_cell_length_c 14.400(5)
_cell_measurement_reflns_used 30
_cell_measurement_temperature 293
_cell_measurement_theta_max 11.09
_cell_measurement_theta_min 6.89
_cell_volume 1936.6(13)
_diffrn_measurement_device 'Hilger & Watts'
_diffrn_measurement_method \q/2\q
_diffrn_radiation_type AgK\a
_diffrn_radiation_wavelength 0.56090
_diffrn_reflns_av_R_equivalents 0.047
_diffrn_reflns_limit_h_max 7
_diffrn_reflns_limit_h_min 0
_diffrn_reflns_limit_k_max 28
_diffrn_reflns_limit_k_min 0
_diffrn_reflns_limit_l_max 17
_diffrn_reflns_limit_l_min -17
_diffrn_reflns_number 7245
_diffrn_reflns_theta_max 20.0
_diffrn_standards_decay_% 5
_diffrn_standards_interval_count XX
_diffrn_standards_number 3
_exptl_absorpt_coefficient_mu 1.216
_exptl_absorpt_correction_type none
_exptl_crystal_colour white
_exptl_crystal_density_diffrn 1.922
_exptl_crystal_description needles
_exptl_crystal_size_max 0.3
_exptl_crystal_size_mid 0.1
_exptl_crystal_size_min 0.1
_refine_diff_density_max 0.80
_refine_diff_density_min -0.70
_refine_ls_extinction_method none
_refine_ls_goodness_of_fit_obs 8.335
_refine_ls_hydrogen_treatment noref
_refine_ls_number_parameters 217
_refine_ls_number_reflns 2424
_refine_ls_R_factor_obs 0.0572
_refine_ls_shift/esd_max '0.1 (0.3 for water O atom)'
_refine_ls_structure_factor_coef F
_refine_ls_weighting_details 'w = 4.184/[\s^2^(F) + 0.00F^2^]'
_refine_ls_weighting_scheme calc
_refine_ls_wR_factor_obs 0.0564
_reflns_number_observed 2429
_reflns_number_total 3678
_reflns_observed_criterion I~o~>3\s(I~o~)
_cod_data_source_file ka1068.cif
_cod_data_source_block ka1068a
_cod_depositor_comments
;
The following automatic conversions were performed:

'_refine_ls_weighting_scheme' value 'w = 4.184/[\s^2^(F) + 0.00F^2^]'
was changed to 'calc'. New tag '_refine_ls_weighting_details' was
created. The value of the new tag was set to 'w = 4.184/[\s^2^(F) +
0.00F^2^]'.

Automatic conversion script
Id: cif_fix_values 3143 2015-03-26 13:38:13Z robertas 
;
_cod_original_cell_volume 1937.0(10)
_cod_original_sg_symbol_H-M 'P 21/c'
_cod_original_formula_sum 'C6 H10 Cl6 N4 O5 S2 Zn1'
_cod_database_code 2010304

loop_
_symmetry_equiv_pos_as_xyz
x,y,z
x,1/2-y,1/2+z
-x,-y,-z
-x,1/2+y,1/2-z

loop_
_atom_site_label
_atom_site_fract_x
_atom_site_fract_y
_atom_site_fract_z
_atom_site_U_iso_or_equiv
Zn .24633(14) .13936(3) .08967(5) .0302(2)
S1 .6422(3) .14900(10) .12160(10) .0339(6)
C11 .6999(11) .1829(3) .2325(4) .0319(13)
N11 .5533(10) .2179(3) .2578(4) .0482(13)
N12 .8970(10) .1730(3) .2902(4) .0411(13)
S2 .0371(3) .09600(10) -.04510(10) .0367(6)
C21 .2472(11) .0558(3) -.0826(4) .0293(13)
N21 .2280(10) -.0006(3) -.0884(5) .0421(14)
N22 .4172(10) .0819(3) -.1086(5) .0434(15)
O31 .1963(8) .0996(2) .2077(3) .0338(13)
O32 .3552(8) .0219(2) .1590(3) .0413(12)
C31 .2811(10) .0492(3) .2168(5) .0287(15)
C32 .2869(12) .0217(3) .3154(5) .0404(14)
Cl31 .0137(4) .02270(10) .3414(2) .0701(8)
Cl32 .3908(8) -.04960(10) .3222(2) .0898(10)
Cl33 .4756(4) .06360(10) .4017(2) .0749(8)
O41 .1347(8) .2189(2) .1109(3) .0363(12)
O42 .0260(13) .2525(3) -.0361(4) .0916(14)
C41 .0533(12) .2560(3) .0498(5) .0421(14)
C42 -.0216(11) .3141(3) .0897(5) .0376(14)
Cl41 .0587(6) .31910(10) .2131(2) .0961(9)
Cl42 -.3253(4) .31750(10) .0568(2) .0795(10)
Cl43 .0859(5) .37220(10) .0372(2) .0782(9)
O1 .4433(11) .2087(2) -.0920(4) .0673(14)
H11 .5017 .2075 -.0154 ?
H12 .2827 .2199 -.1033 ?
H111 .5544 .2392 .2988 ?
H112 .3855 .2213 .2264 ?
H121 .9674 .1859 .3589 ?
H122 1.0136 .1476 .2767 ?
H211 .3575 -.0235 -.1133 ?
H212 .1171 -.0203 -.0622 ?
H221 .4391 .1204 -.1111 ?
H222 .5297 .0543 -.1190 ?

loop_
_geom_angle_atom_site_label_1
_geom_angle_atom_site_label_2
_geom_angle_atom_site_label_3
_geom_angle
_geom_angle_publ_flag
O31 Zn O41 100.0(2) yes
S2 Zn O41 113.2(2) yes
S2 Zn O31 111.1(2) yes
S1 Zn O41 104.0(2) yes
S1 Zn O31 102.30(10) yes
S1 Zn S2 123.30(10) yes
Zn S1 C11 102.1(2) no
S1 C11 N12 118.2(5) no
S1 C11 N11 121.9(5) no
N11 C11 N12 120.0(6) no
ZN S2 C21 101.7(2) no
S2 C21 N22 120.2(6) no
S2 C21 N21 119.5(5) no
N21 C21 N22 120.3(7) no
ZN O31 C31 112.1(4) no
O31 C31 O32 127.7(6) no
O32 C31 C32 118.8(6) no
O31 C31 C32 113.5(6) no
C31 C32 Cl33 107.5(5) no
C31 C32 Cl32 111.8(5) no
C31 C32 Cl31 111.0(5) no
Cl32 C32 Cl33 108.2(4) no
Cl31 C32 Cl33 108.7(4) no
Cl31 C32 Cl32 109.6(4) no
ZN O41 C41 127.9(4) no
O41 C41 O42 128.0(7) no
O42 C41 C42 116.6(7) no
O41 C41 C42 115.4(6) no
C41 C42 Cl43 109.9(5) no
C41 C42 Cl42 107.4(5) no
C41 C42 Cl41 113.3(5) no
Cl42 C42 Cl43 107.8(4) no
Cl41 C42 Cl43 110.5(4) no
Cl41 C42 Cl42 107.6(4) no

loop_
_geom_bond_atom_site_label_1
_geom_bond_atom_site_label_2
_geom_bond_site_symmetry_1
_geom_bond_site_symmetry_2
_geom_bond_distance
_geom_bond_publ_flag
Zn S1 . . 2.316(2) yes
Zn S2 . . 2.291(2) yes
Zn O31 . . 2.012(5) yes
Zn O41 . . 2.000(5) yes
S1 C11 . . 1.743(6) no
C11 N11 . . 1.302(10) no
C11 N12 . . 1.301(8) no
S2 C21 . . 1.741(7) no
C21 N21 . . 1.309(10) no
C21 N22 . . 1.306(10) no
O31 C31 . . 1.265(8) no
O32 C31 . . 1.205(9) no
C31 C32 . . 1.549(10) no
C32 Cl31 . . 1.754(8) no
C32 Cl32 . . 1.755(7) no
C32 Cl33 . . 1.768(7) no
O41 C41 . . 1.247(8) no
O42 C41 . . 1.214(9) no
C41 C42 . . 1.564(10) no
C42 Cl41 . . 1.738(8) no
C42 Cl42 . . 1.771(7) no
C42 Cl43 . . 1.733(8) no
N11 H111 . . .768(6) no
N11 H112 . . 1.006(6) no
N12 H121 . . 1.029(6) no
N12 H122 . . .963(7) no
N21 H211 . . 1.063(6) no
N21 H212 . . .949(6) no
N22 H221 . . .901(7) no
N22 H222 . . .962(7) no
O1 H11 . . 1.080(6) no
O1 H12 . . .971(6) no
